data_4077273
loop_
_publ_author_name
'Rodrigues, Cristina Wippert'
'Antelmann, Bj\"orn'
'Limberg, Christian'
'Kaifer, Elisabeth'
'Pritzkow, Hans'

_publ_section_title
;
 Syntheses of Molybdenum(II) and Molybdenum(IV) Complexes Bearing Tethered
 Homoallylic Phosphines&#x2020;
;
_journal_issue 9
_journal_name_full Organometallics
_journal_page_first 1825
_journal_paper_doi 10.1021/om001065d
_journal_volume 20
_journal_year 2001
_chemical_formula_sum 'C29 H28 Cl5 Mo O P'
_chemical_formula_weight 696.67
_chemical_name_systematic
; 
 ? 
;
_space_group_IT_number 14
_symmetry_cell_setting monoclinic
_symmetry_space_group_name_Hall '-P 2ybc'
_symmetry_space_group_name_H-M 'P 1 21/c 1'
_atom_sites_solution_hydrogens geom
_atom_sites_solution_primary direct
_atom_sites_solution_secondary difmap
_audit_creation_method SHELXL-97
_cell_angle_alpha 90.00
_cell_angle_beta 102.218(2)
_cell_angle_gamma 90.00
_cell_formula_units_Z 4
_cell_length_a 15.9258(5)
_cell_length_b 11.1976(3)
_cell_length_c 16.9224(4)
_cell_measurement_temperature 173(2)
_cell_volume 2949.43(14)
_computing_cell_refinement 'Bruker SAINT'
_computing_data_collection 'Bruker SMART'
_computing_data_reduction 'Bruker SAINT'
_computing_molecular_graphics 'Bruker SHELXTL'
_computing_publication_material 'Bruker SHELXTL'
_computing_structure_refinement 'SHELXL-97 (Sheldrick, 1997)'
_computing_structure_solution 'SHELXS-97 (Sheldrick, 1990)'
_diffrn_ambient_temperature 173(2)
_diffrn_measured_fraction_theta_full 0.981
_diffrn_measured_fraction_theta_max 0.981
_diffrn_measurement_device_type 'CCD area detector'
_diffrn_measurement_method omega-scans
_diffrn_radiation_monochromator graphite
_diffrn_radiation_source 'fine-focus sealed tube'
_diffrn_radiation_type MoK\a
_diffrn_radiation_wavelength 0.71073
_diffrn_reflns_av_R_equivalents 0.036
_diffrn_reflns_av_sigmaI/netI 0.0310
_diffrn_reflns_limit_h_max 20
_diffrn_reflns_limit_h_min -21
_diffrn_reflns_limit_k_max 14
_diffrn_reflns_limit_k_min 0
_diffrn_reflns_limit_l_max 22
_diffrn_reflns_limit_l_min 0
_diffrn_reflns_number 23070
_diffrn_reflns_theta_full 28.29
_diffrn_reflns_theta_max 28.28
_diffrn_reflns_theta_min 1.31
_exptl_absorpt_coefficient_mu 0.974
_exptl_absorpt_correction_T_max 1.000
_exptl_absorpt_correction_T_min 0.863
_exptl_absorpt_correction_type multi-scan
_exptl_absorpt_process_details SADABS
_exptl_crystal_colour red
_exptl_crystal_density_diffrn 1.569
_exptl_crystal_density_method 'not measured'
_exptl_crystal_description plate
_exptl_crystal_F_000 1408
_exptl_crystal_size_max 0.06
_exptl_crystal_size_mid 0.19
_exptl_crystal_size_min 0.41
_refine_diff_density_max 1.051
_refine_diff_density_min -0.928
_refine_diff_density_rms 0.096
_refine_ls_extinction_method none
_refine_ls_goodness_of_fit_ref 1.036
_refine_ls_hydrogen_treatment mixed
_refine_ls_matrix_type full
_refine_ls_number_parameters 366
_refine_ls_number_reflns 7179
_refine_ls_number_restraints 18
_refine_ls_restrained_S_all 1.053
_refine_ls_R_factor_all 0.0678
_refine_ls_R_factor_gt 0.0477
_refine_ls_shift/su_max 0.021
_refine_ls_shift/su_mean 0.001
_refine_ls_structure_factor_coef Fsqd
_refine_ls_weighting_details 'calc w=1/[\s^2^(Fo^2^)+(0.0610P)^2^+5.6850P] where P=(Fo^2^+2Fc^2^)/3'
_refine_ls_weighting_scheme calc
_refine_ls_wR_factor_gt 0.1189
_refine_ls_wR_factor_ref 0.1347
_reflns_number_gt 5503
_reflns_number_total 7179
_reflns_threshold_expression >2sigma(I)
_cod_data_source_file om001065d.cif
_cod_data_source_block tobi01
_cod_depositor_comments
;
The following automatic conversions were performed:

'_symmetry_cell_setting' value 'Monoclinic' changed to 'monoclinic'
according to /home/saulius/struct/CIF-dictionaries/cif_core.dic
dictionary named 'cif_core.dic' version 2.4.2 from 2011-04-26.

Automatic conversion script
Id: cif_fix_values 1715 2011-07-08 13:25:40Z adriana 
;
_cod_original_sg_symbol_H-M P2(1)/c
_cod_database_code 4077273

loop_
_symmetry_equiv_pos_as_xyz
'x, y, z'
'-x, y+1/2, -z+1/2'
'-x, -y, -z'
'x, -y-1/2, z-1/2'

loop_
_atom_site_label
_atom_site_type_symbol
_atom_site_fract_x
_atom_site_fract_y
_atom_site_fract_z
_atom_site_U_iso_or_equiv
_atom_site_adp_type
_atom_site_occupancy
_atom_site_symmetry_multiplicity
_atom_site_calc_flag
_atom_site_refinement_flags
_atom_site_disorder_assembly
_atom_site_disorder_group
Mo1 Mo 0.10844(2) 0.10729(2) 0.166654(18) 0.03100(10) Uani 1 1 d . . .
P1 P 0.25393(7) 0.19173(8) 0.21825(7) 0.0416(2) Uani 1 1 d . . .
Cl1 Cl 0.00332(7) -0.06970(8) 0.14554(6) 0.0426(2) Uani 1 1 d . . .
Cl2 Cl 0.15334(18) 0.61141(18) 0.02849(11) 0.1288(10) Uani 1 1 d D . .
Cl3 Cl 0.14908(12) 0.62874(11) 0.19773(9) 0.0844(5) Uani 1 1 d D . .
Cl4B Cl 0.42255(17) -0.1820(3) 0.08277(19) 0.0743(8) Uani 0.586(4) 1 d PD A 1
Cl5B Cl 0.3778(2) -0.3526(3) 0.1954(2) 0.1096(14) Uani 0.586(4) 1 d PD A 1
Cl4A Cl 0.3960(6) -0.2774(9) 0.0558(3) 0.186(5) Uani 0.414(4) 1 d PD A 2
Cl5A Cl 0.4146(3) -0.2059(4) 0.2214(3) 0.1053(18) Uani 0.414(4) 1 d PD A 2
O1 O 0.2006(2) -0.0498(3) 0.0629(2) 0.0591(8) Uani 1 1 d . . .
C1 C 0.1706(3) 0.0040(3) 0.1018(3) 0.0423(9) Uani 1 1 d . . .
C2 C -0.0267(3) 0.1960(3) 0.1225(2) 0.0409(8) Uani 1 1 d . . .
H2 H -0.0778 0.1593 0.1311 0.051(6) Uiso 1 1 calc R . .
C3 C 0.0128(3) 0.1734(3) 0.0560(2) 0.0396(8) Uani 1 1 d . . .
H3 H -0.0066 0.1185 0.0133 0.051(6) Uiso 1 1 calc R . .
C4 C 0.0862(3) 0.2478(3) 0.0650(2) 0.0418(9) Uani 1 1 d . . .
H4 H 0.1242 0.2538 0.0288 0.051(6) Uiso 1 1 calc R . .
C5 C 0.0920(3) 0.3117(3) 0.1385(2) 0.0430(9) Uani 1 1 d . . .
H5 H 0.1362 0.3666 0.1608 0.051(6) Uiso 1 1 calc R . .
C6 C 0.0218(3) 0.2806(3) 0.1731(2) 0.0440(9) Uani 1 1 d . . .
H6 H 0.0097 0.3116 0.2218 0.051(6) Uiso 1 1 calc R . .
C7 C 0.3574(3) 0.3818(4) 0.2916(4) 0.0677(16) Uani 1 1 d . . .
H7 H 0.3995 0.3504 0.2650 0.078(5) Uiso 1 1 calc R . .
C8 C 0.3768(4) 0.4812(5) 0.3418(4) 0.089(2) Uani 1 1 d . . .
H8 H 0.4320 0.5172 0.3493 0.078(5) Uiso 1 1 calc R . .
C9 C 0.3168(4) 0.5269(4) 0.3801(4) 0.085(2) Uani 1 1 d . . .
H9 H 0.3302 0.5949 0.4140 0.078(5) Uiso 1 1 calc R . .
C10 C 0.2374(4) 0.4754(4) 0.3699(3) 0.0672(15) Uani 1 1 d . . .
H10 H 0.1961 0.5069 0.3975 0.078(5) Uiso 1 1 calc R . .
C11 C 0.2168(3) 0.3766(3) 0.3191(3) 0.0513(11) Uani 1 1 d . . .
H11 H 0.1612 0.3421 0.3110 0.078(5) Uiso 1 1 calc R . .
C12 C 0.2776(3) 0.3287(3) 0.2804(3) 0.0479(10) Uani 1 1 d . . .
C13 C 0.3030(3) 0.3315(4) 0.0982(3) 0.0564(11) Uani 1 1 d . . .
H13 H 0.2700 0.3930 0.1156 0.078(5) Uiso 1 1 calc R . .
C14 C 0.3409(3) 0.3503(5) 0.0336(4) 0.0695(14) Uani 1 1 d . . .
H14 H 0.3336 0.4249 0.0062 0.078(5) Uiso 1 1 calc R . .
C15 C 0.3895(3) 0.2619(7) 0.0076(4) 0.0785(18) Uani 1 1 d . . .
H15 H 0.4148 0.2751 -0.0377 0.078(5) Uiso 1 1 calc R . .
C16 C 0.4008(3) 0.1544(6) 0.0483(4) 0.0763(17) Uani 1 1 d . . .
H16 H 0.4354 0.0942 0.0317 0.078(5) Uiso 1 1 calc R . .
C17 C 0.3628(3) 0.1337(5) 0.1123(4) 0.0649(14) Uani 1 1 d . . .
H17 H 0.3704 0.0586 0.1389 0.078(5) Uiso 1 1 calc R . .
C18 C 0.3131(3) 0.2207(4) 0.1389(3) 0.0511(11) Uani 1 1 d . . .
C19 C 0.3132(3) 0.0754(4) 0.2820(3) 0.0573(13) Uani 1 1 d . . .
C20 C 0.4012(4) 0.0784(5) 0.3134(4) 0.085(2) Uani 1 1 d . . .
H20 H 0.4343 0.1448 0.3028 0.078(5) Uiso 1 1 calc R . .
C21 C 0.4406(4) -0.0154(6) 0.3601(6) 0.119(3) Uani 1 1 d . . .
H21 H 0.5009 -0.0142 0.3811 0.078(5) Uiso 1 1 calc R . .
C22 C 0.3922(5) -0.1106(5) 0.3760(6) 0.124(4) Uani 1 1 d . . .
H22 H 0.4195 -0.1754 0.4074 0.078(5) Uiso 1 1 calc R . .
C23 C 0.3047(4) -0.1133(4) 0.3470(5) 0.092(2) Uani 1 1 d . . .
H23 H 0.2720 -0.1788 0.3597 0.078(5) Uiso 1 1 calc R . .
C24 C 0.2636(3) -0.0200(4) 0.2989(3) 0.0570(12) Uani 1 1 d . . .
C25 C 0.1691(3) -0.0238(3) 0.2691(3) 0.0449(9) Uani 1 1 d . . .
C26 C 0.1101(3) 0.0501(4) 0.2976(3) 0.0518(11) Uani 1 1 d . . .
C27 C 0.1351(4) 0.1266(4) 0.3704(3) 0.0655(14) Uani 1 1 d . . .
H27A H 0.1306 0.0806 0.4186 0.086(11) Uiso 1 1 calc R . .
H27B H 0.0967 0.1959 0.3654 0.086(11) Uiso 1 1 calc R . .
H27C H 0.1944 0.1539 0.3752 0.086(11) Uiso 1 1 calc R . .
C28 C 0.0970(5) 0.6555(6) 0.0976(3) 0.093(2) Uani 1 1 d D . .
H28A H 0.0411 0.6133 0.0869 0.15(2) Uiso 1 1 calc R . .
H28B H 0.0850 0.7421 0.0908 0.15(2) Uiso 1 1 calc R . .
C29 C 0.3494(5) -0.2376(8) 0.1367(5) 0.127(3) Uani 1 1 d D . .
H26 H 0.047(3) 0.061(5) 0.315(3) 0.063(14) Uiso 1 1 d . . .
H25 H 0.148(4) -0.102(5) 0.255(3) 0.067(16) Uiso 1 1 d . . .

loop_
_atom_site_aniso_label
_atom_site_aniso_U_11
_atom_site_aniso_U_22
_atom_site_aniso_U_33
_atom_site_aniso_U_23
_atom_site_aniso_U_13
_atom_site_aniso_U_12
Mo1 0.03612(17) 0.02070(14) 0.03332(17) -0.00132(11) 0.00092(12) 0.00378(11)
P1 0.0375(5) 0.0230(4) 0.0565(6) -0.0039(4) -0.0075(4) 0.0044(4)
Cl1 0.0536(6) 0.0322(4) 0.0421(5) -0.0009(4) 0.0103(4) -0.0042(4)
Cl2 0.200(2) 0.1031(13) 0.0656(9) -0.0165(9) -0.0110(12) 0.0919(15)
Cl3 0.1305(14) 0.0447(6) 0.0612(8) 0.0027(5) -0.0174(8) 0.0162(7)
Cl4B 0.0697(15) 0.0656(15) 0.0929(19) 0.0189(13) 0.0291(13) 0.0151(12)
Cl5B 0.125(3) 0.0675(17) 0.148(3) 0.0445(18) 0.056(2) 0.0211(17)
Cl4A 0.255(9) 0.224(10) 0.090(4) 0.056(5) 0.065(5) 0.163(8)
Cl5A 0.109(4) 0.074(3) 0.145(4) -0.023(3) 0.056(3) 0.003(2)
O1 0.060(2) 0.0428(16) 0.076(2) -0.0158(16) 0.0184(18) -0.0019(15)
C1 0.0356(19) 0.0321(18) 0.056(2) 0.0047(17) 0.0026(18) -0.0049(15)
C2 0.037(2) 0.0364(18) 0.047(2) 0.0045(16) 0.0045(17) 0.0088(15)
C3 0.049(2) 0.0300(17) 0.0337(18) -0.0014(14) -0.0052(16) 0.0024(15)
C4 0.049(2) 0.0320(17) 0.043(2) 0.0105(15) 0.0060(17) 0.0033(16)
C5 0.052(2) 0.0213(15) 0.046(2) 0.0021(14) -0.0110(18) 0.0051(15)
C6 0.055(2) 0.0327(18) 0.041(2) 0.0013(15) 0.0041(18) 0.0173(17)
C7 0.049(3) 0.038(2) 0.099(4) -0.011(2) -0.022(3) 0.0003(19)
C8 0.070(4) 0.043(3) 0.128(5) -0.020(3) -0.041(4) -0.002(2)
C9 0.104(5) 0.037(2) 0.086(4) -0.020(2) -0.046(4) 0.013(3)
C10 0.088(4) 0.042(2) 0.054(3) -0.011(2) -0.026(3) 0.022(2)
C11 0.067(3) 0.0306(18) 0.046(2) 0.0002(16) -0.013(2) 0.0085(18)
C12 0.050(2) 0.0268(17) 0.055(2) -0.0032(16) -0.0162(19) 0.0037(16)
C13 0.041(2) 0.049(2) 0.077(3) 0.001(2) 0.007(2) -0.0024(19)
C14 0.049(3) 0.074(3) 0.080(4) 0.003(3) 0.003(3) -0.012(3)
C15 0.043(3) 0.114(5) 0.077(4) -0.024(4) 0.011(3) -0.018(3)
C16 0.047(3) 0.082(4) 0.099(5) -0.036(4) 0.014(3) -0.003(3)
C17 0.039(2) 0.052(3) 0.099(4) -0.024(3) 0.005(3) -0.004(2)
C18 0.033(2) 0.039(2) 0.078(3) -0.011(2) 0.003(2) -0.0037(16)
C19 0.050(2) 0.0275(18) 0.082(3) -0.0018(19) -0.015(2) 0.0103(17)
C20 0.054(3) 0.041(2) 0.138(6) 0.008(3) -0.033(3) 0.005(2)
C21 0.060(4) 0.060(3) 0.201(9) 0.023(4) -0.055(5) 0.009(3)
C22 0.080(4) 0.058(4) 0.197(9) 0.050(5) -0.052(5) 0.012(3)
C23 0.078(4) 0.037(2) 0.137(6) 0.025(3) -0.032(4) 0.006(2)
C24 0.055(3) 0.0282(18) 0.074(3) 0.0022(19) -0.016(2) 0.0100(17)
C25 0.054(2) 0.0261(17) 0.048(2) 0.0064(16) -0.0038(18) 0.0083(16)
C26 0.069(3) 0.046(2) 0.036(2) 0.0100(17) 0.001(2) 0.016(2)
C27 0.092(4) 0.049(3) 0.048(3) 0.001(2) -0.002(3) 0.008(3)
C28 0.118(5) 0.079(4) 0.066(4) -0.004(3) -0.019(4) 0.046(4)
C29 0.091(6) 0.175(9) 0.123(7) 0.040(7) 0.045(5) 0.030(6)

loop_
_atom_type_symbol
_atom_type_description
_atom_type_scat_dispersion_real
_atom_type_scat_dispersion_imag
_atom_type_scat_source
C C 0.0033 0.0016 'International Tables Vol C Tables 4.2.6.8 and 6.1.1.4'
H H 0.0000 0.0000 'International Tables Vol C Tables 4.2.6.8 and 6.1.1.4'
O O 0.0106 0.0060 'International Tables Vol C Tables 4.2.6.8 and 6.1.1.4'
Cl Cl 0.1484 0.1585 'International Tables Vol C Tables 4.2.6.8 and 6.1.1.4'
P P 0.1023 0.0942 'International Tables Vol C Tables 4.2.6.8 and 6.1.1.4'
Mo Mo -1.6832 0.6857 'International Tables Vol C Tables 4.2.6.8 and 6.1.1.4'

loop_
_geom_angle_atom_site_label_1
_geom_angle_atom_site_label_2
_geom_angle_atom_site_label_3
_geom_angle
C1 Mo1 C3 93.43(15)
C1 Mo1 C26 117.53(16)
C3 Mo1 C26 138.86(17)
C1 Mo1 C4 90.06(15)
C3 Mo1 C4 36.08(14)
C26 Mo1 C4 151.40(15)
C1 Mo1 C25 82.39(16)
C3 Mo1 C25 157.21(15)
C26 Mo1 C25 35.55(16)
C4 Mo1 C25 164.63(16)
C1 Mo1 C5 120.10(16)
C3 Mo1 C5 59.14(13)
C26 Mo1 C5 116.50(15)
C4 Mo1 C5 35.60(14)
C25 Mo1 C5 141.40(14)
C1 Mo1 C2 126.82(15)
C3 Mo1 C2 35.86(14)
C26 Mo1 C2 104.34(16)
C4 Mo1 C2 59.12(15)
C25 Mo1 C2 135.65(15)
C5 Mo1 C2 57.68(14)
C1 Mo1 C6 148.39(15)
C3 Mo1 C6 58.79(14)
C26 Mo1 C6 94.07(15)
C4 Mo1 C6 58.78(15)
C25 Mo1 C6 129.11(15)
C5 Mo1 C6 34.63(15)
C2 Mo1 C6 34.20(14)
C1 Mo1 P1 83.07(11)
C3 Mo1 P1 125.32(10)
C26 Mo1 P1 86.99(14)
C4 Mo1 P1 89.25(11)
C25 Mo1 P1 76.60(11)
C5 Mo1 P1 75.83(10)
C2 Mo1 P1 132.52(10)
C6 Mo1 P1 100.31(11)
C1 Mo1 Cl1 82.02(11)
C3 Mo1 Cl1 80.42(10)
C26 Mo1 Cl1 78.11(13)
C4 Mo1 Cl1 115.50(10)
C25 Mo1 Cl1 76.82(11)
C5 Mo1 Cl1 133.17(10)
C2 Mo1 Cl1 75.85(10)
C6 Mo1 Cl1 105.45(11)
P1 Mo1 Cl1 150.95(3)
C19 P1 C18 106.2(2)
C19 P1 C12 103.75(19)
C18 P1 C12 101.3(2)
C19 P1 Mo1 105.30(15)
C18 P1 Mo1 113.43(14)
C12 P1 Mo1 125.27(15)
O1 C1 Mo1 175.7(4)
C6 C2 C3 109.0(4)
C6 C2 Mo1 75.0(2)
C3 C2 Mo1 69.4(2)
C4 C3 C2 107.6(3)
C4 C3 Mo1 73.1(2)
C2 C3 Mo1 74.8(2)
C3 C4 C5 106.8(4)
C3 C4 Mo1 70.8(2)
C5 C4 Mo1 73.7(2)
C6 C5 C4 109.2(4)
C6 C5 Mo1 74.9(2)
C4 C5 Mo1 70.7(2)
C2 C6 C5 107.2(4)
C2 C6 Mo1 70.8(2)
C5 C6 Mo1 70.5(2)
C12 C7 C8 120.5(6)
C9 C8 C7 120.1(6)
C8 C9 C10 120.4(5)
C9 C10 C11 120.0(6)
C12 C11 C10 120.1(5)
C7 C12 C11 118.9(4)
C7 C12 P1 120.4(4)
C11 C12 P1 120.6(3)
C14 C13 C18 120.0(5)
C13 C14 C15 120.8(6)
C16 C15 C14 119.2(6)
C17 C16 C15 120.7(5)
C16 C17 C18 121.1(6)
C17 C18 C13 118.2(5)
C17 C18 P1 122.1(4)
C13 C18 P1 119.5(3)
C20 C19 C24 120.6(4)
C20 C19 P1 124.3(4)
C24 C19 P1 115.1(3)
C21 C20 C19 119.9(6)
C22 C21 C20 119.6(5)
C21 C22 C23 121.0(5)
C22 C23 C24 120.2(6)
C19 C24 C23 118.5(5)
C19 C24 C25 122.0(4)
C23 C24 C25 119.5(5)
C26 C25 C24 124.6(4)
C26 C25 Mo1 71.5(2)
C24 C25 Mo1 117.9(3)
C25 C26 C27 122.8(5)
C25 C26 Mo1 73.0(2)
C27 C26 Mo1 125.8(3)
Cl2 C28 Cl3 114.1(4)
Cl5A C29 Cl5B 65.9(4)
Cl5A C29 Cl4B 90.7(5)
Cl5B C29 Cl4B 118.2(5)
Cl5A C29 Cl4A 116.8(6)
Cl5B C29 Cl4A 99.6(5)
Cl4B C29 Cl4A 40.3(4)

loop_
_geom_bond_atom_site_label_1
_geom_bond_atom_site_label_2
_geom_bond_distance
Mo1 C1 1.996(5)
Mo1 C3 2.273(4)
Mo1 C26 2.302(4)
Mo1 C4 2.303(4)
Mo1 C25 2.321(4)
Mo1 C5 2.341(3)
Mo1 C2 2.344(4)
Mo1 C6 2.398(4)
Mo1 P1 2.4837(10)
Mo1 Cl1 2.5700(10)
P1 C19 1.822(4)
P1 C18 1.825(5)
P1 C12 1.853(4)
Cl2 C28 1.692(6)
Cl3 C28 1.747(5)
Cl4B C29 1.740(7)
Cl5B C29 1.630(8)
Cl4A C29 1.747(8)
Cl5A C29 1.621(9)
O1 C1 1.075(5)
C2 C6 1.395(6)
C2 C3 1.423(6)
C3 C4 1.417(6)
C4 C5 1.420(6)
C5 C6 1.412(6)
C7 C12 1.380(7)
C7 C8 1.395(7)
C8 C9 1.363(10)
C9 C10 1.368(9)
C10 C11 1.398(6)
C11 C12 1.386(7)
C13 C14 1.373(7)
C13 C18 1.411(6)
C14 C15 1.384(8)
C15 C16 1.379(9)
C16 C17 1.367(8)
C17 C18 1.389(6)
C19 C20 1.390(7)
C19 C24 1.393(7)
C20 C21 1.383(8)
C21 C22 1.375(10)
C22 C23 1.377(9)
C23 C24 1.398(6)
C24 C25 1.484(6)
C25 C26 1.411(6)
C26 C27 1.484(6)

loop_
_geom_torsion_atom_site_label_1
_geom_torsion_atom_site_label_2
_geom_torsion_atom_site_label_3
_geom_torsion_atom_site_label_4
_geom_torsion
C1 Mo1 P1 C19 -71.0(2)
C3 Mo1 P1 C19 -160.3(2)
C26 Mo1 P1 C19 47.2(2)
C4 Mo1 P1 C19 -161.2(2)
C25 Mo1 P1 C19 12.8(2)
C5 Mo1 P1 C19 165.5(2)
C2 Mo1 P1 C19 154.0(2)
C6 Mo1 P1 C19 140.8(2)
Cl1 Mo1 P1 C19 -11.5(2)
C1 Mo1 P1 C18 44.74(19)
C3 Mo1 P1 C18 -44.56(19)
C26 Mo1 P1 C18 162.95(18)
C4 Mo1 P1 C18 -45.41(18)
C25 Mo1 P1 C18 128.53(19)
C5 Mo1 P1 C18 -78.75(18)
C2 Mo1 P1 C18 -90.3(2)
C6 Mo1 P1 C18 -103.45(18)
Cl1 Mo1 P1 C18 104.28(16)
C1 Mo1 P1 C12 169.3(2)
C3 Mo1 P1 C12 80.0(2)
C26 Mo1 P1 C12 -72.5(2)
C4 Mo1 P1 C12 79.2(2)
C25 Mo1 P1 C12 -106.9(2)
C5 Mo1 P1 C12 45.8(2)
C2 Mo1 P1 C12 34.3(2)
C6 Mo1 P1 C12 21.1(2)
Cl1 Mo1 P1 C12 -131.15(18)
C3 Mo1 C1 O1 -4(5)
C26 Mo1 C1 O1 148(5)
C4 Mo1 C1 O1 -40(5)
C25 Mo1 C1 O1 153(5)
C5 Mo1 C1 O1 -60(5)
C2 Mo1 C1 O1 10(5)
C6 Mo1 C1 O1 -31(5)
P1 Mo1 C1 O1 -129(5)
Cl1 Mo1 C1 O1 76(5)
C1 Mo1 C2 C6 -142.3(2)
C3 Mo1 C2 C6 -117.5(3)
C26 Mo1 C2 C6 75.8(3)
C4 Mo1 C2 C6 -78.8(3)
C25 Mo1 C2 C6 95.8(3)
C5 Mo1 C2 C6 -36.8(2)
P1 Mo1 C2 C6 -23.5(3)
Cl1 Mo1 C2 C6 149.3(3)
C1 Mo1 C2 C3 -24.8(3)
C26 Mo1 C2 C3 -166.7(2)
C4 Mo1 C2 C3 38.7(2)
C25 Mo1 C2 C3 -146.7(2)
C5 Mo1 C2 C3 80.8(2)
C6 Mo1 C2 C3 117.5(3)
P1 Mo1 C2 C3 94.0(2)
Cl1 Mo1 C2 C3 -93.2(2)
C6 C2 C3 C4 -1.2(4)
Mo1 C2 C3 C4 -66.3(3)
C6 C2 C3 Mo1 65.0(3)
C1 Mo1 C3 C4 -85.4(2)
C26 Mo1 C3 C4 134.0(3)
C25 Mo1 C3 C4 -163.9(4)
C5 Mo1 C3 C4 38.0(2)
C2 Mo1 C3 C4 114.3(3)
C6 Mo1 C3 C4 78.6(3)
P1 Mo1 C3 C4 -1.4(3)
Cl1 Mo1 C3 C4 -166.7(2)
C1 Mo1 C3 C2 160.4(2)
C26 Mo1 C3 C2 19.8(3)
C4 Mo1 C3 C2 -114.3(3)
C25 Mo1 C3 C2 81.9(4)
C5 Mo1 C3 C2 -76.3(2)
C6 Mo1 C3 C2 -35.7(2)
P1 Mo1 C3 C2 -115.7(2)
Cl1 Mo1 C3 C2 79.1(2)
C2 C3 C4 C5 2.0(4)
Mo1 C3 C4 C5 -65.4(2)
C2 C3 C4 Mo1 67.4(2)
C1 Mo1 C4 C3 95.8(2)
C26 Mo1 C4 C3 -98.9(4)
C25 Mo1 C4 C3 156.0(5)
C5 Mo1 C4 C3 -114.9(4)
C2 Mo1 C4 C3 -38.5(2)
C6 Mo1 C4 C3 -78.6(3)
P1 Mo1 C4 C3 178.8(2)
Cl1 Mo1 C4 C3 14.6(3)
C1 Mo1 C4 C5 -149.3(3)
C3 Mo1 C4 C5 114.9(4)
C26 Mo1 C4 C5 16.0(5)
C25 Mo1 C4 C5 -89.1(6)
C2 Mo1 C4 C5 76.4(3)
C6 Mo1 C4 C5 36.3(2)
P1 Mo1 C4 C5 -66.3(2)
Cl1 Mo1 C4 C5 129.5(2)
C3 C4 C5 C6 -2.0(4)
Mo1 C4 C5 C6 -65.5(3)
C3 C4 C5 Mo1 63.5(2)
C1 Mo1 C5 C6 153.2(2)
C3 Mo1 C5 C6 78.6(3)
C26 Mo1 C5 C6 -54.4(3)
C4 Mo1 C5 C6 117.1(3)
C25 Mo1 C5 C6 -88.0(3)
C2 Mo1 C5 C6 36.3(2)
P1 Mo1 C5 C6 -133.6(2)
Cl1 Mo1 C5 C6 44.3(3)
C1 Mo1 C5 C4 36.1(3)
C3 Mo1 C5 C4 -38.5(2)
C26 Mo1 C5 C4 -171.5(3)
C25 Mo1 C5 C4 154.9(3)
C2 Mo1 C5 C4 -80.8(3)
C6 Mo1 C5 C4 -117.1(3)
P1 Mo1 C5 C4 109.2(2)
Cl1 Mo1 C5 C4 -72.8(3)
C3 C2 C6 C5 0.0(4)
Mo1 C2 C6 C5 61.4(2)
C3 C2 C6 Mo1 -61.4(3)
C4 C5 C6 C2 1.2(4)
Mo1 C5 C6 C2 -61.6(3)
C4 C5 C6 Mo1 62.8(2)
C1 Mo1 C6 C2 69.1(4)
C3 Mo1 C6 C2 37.4(2)
C26 Mo1 C6 C2 -109.7(3)
C4 Mo1 C6 C2 79.9(3)
C25 Mo1 C6 C2 -116.3(3)
C5 Mo1 C6 C2 117.2(3)
P1 Mo1 C6 C2 162.6(2)
Cl1 Mo1 C6 C2 -30.9(3)
C1 Mo1 C6 C5 -48.0(4)
C3 Mo1 C6 C5 -79.7(2)
C26 Mo1 C6 C5 133.2(3)
C4 Mo1 C6 C5 -37.3(2)
C25 Mo1 C6 C5 126.5(2)
C2 Mo1 C6 C5 -117.2(3)
P1 Mo1 C6 C5 45.5(2)
Cl1 Mo1 C6 C5 -148.1(2)
C12 C7 C8 C9 -0.2(9)
C7 C8 C9 C10 0.3(9)
C8 C9 C10 C11 -1.0(8)
C9 C10 C11 C12 1.6(7)
C8 C7 C12 C11 0.7(7)
C8 C7 C12 P1 -176.6(4)
C10 C11 C12 C7 -1.4(6)
C10 C11 C12 P1 175.9(3)
C19 P1 C12 C7 73.3(4)
C18 P1 C12 C7 -36.7(4)
Mo1 P1 C12 C7 -166.3(3)
C19 P1 C12 C11 -103.9(4)
C18 P1 C12 C11 146.0(3)
Mo1 P1 C12 C11 16.4(4)
C18 C13 C14 C15 -0.3(7)
C13 C14 C15 C16 -0.9(8)
C14 C15 C16 C17 1.7(8)
C15 C16 C17 C18 -1.2(8)
C16 C17 C18 C13 -0.1(7)
C16 C17 C18 P1 174.6(4)
C14 C13 C18 C17 0.9(7)
C14 C13 C18 P1 -174.0(4)
C19 P1 C18 C17 28.1(4)
C12 P1 C18 C17 136.2(4)
Mo1 P1 C18 C17 -87.1(4)
C19 P1 C18 C13 -157.2(4)
C12 P1 C18 C13 -49.2(4)
Mo1 P1 C18 C13 87.6(3)
C18 P1 C19 C20 49.4(6)
C12 P1 C19 C20 -56.9(6)
Mo1 P1 C19 C20 170.0(5)
C18 P1 C19 C24 -131.1(4)
C12 P1 C19 C24 122.6(4)
Mo1 P1 C19 C24 -10.5(4)
C24 C19 C20 C21 1.7(11)
P1 C19 C20 C21 -178.8(6)
C19 C20 C21 C22 -0.8(14)
C20 C21 C22 C23 -0.9(16)
C21 C22 C23 C24 1.6(15)
C20 C19 C24 C23 -1.0(9)
P1 C19 C24 C23 179.5(5)
C20 C19 C24 C25 177.6(5)
P1 C19 C24 C25 -1.9(7)
C22 C23 C24 C19 -0.6(11)
C22 C23 C24 C25 -179.3(7)
C19 C24 C25 C26 -70.5(7)
C23 C24 C25 C26 108.1(6)
C19 C24 C25 Mo1 15.5(6)
C23 C24 C25 Mo1 -166.0(5)
C1 Mo1 C25 C26 -171.4(3)
C3 Mo1 C25 C26 -90.8(5)
C4 Mo1 C25 C26 127.4(5)
C5 Mo1 C25 C26 58.5(4)
C2 Mo1 C25 C26 -34.7(4)
C6 Mo1 C25 C26 11.4(4)
P1 Mo1 C25 C26 103.9(3)
Cl1 Mo1 C25 C26 -87.9(3)
C1 Mo1 C25 C24 68.6(3)
C3 Mo1 C25 C24 149.2(4)
C26 Mo1 C25 C24 -120.0(5)
C4 Mo1 C25 C24 7.4(8)
C5 Mo1 C25 C24 -61.5(4)
C2 Mo1 C25 C24 -154.7(3)
C6 Mo1 C25 C24 -108.6(4)
P1 Mo1 C25 C24 -16.1(3)
Cl1 Mo1 C25 C24 152.1(3)
C24 C25 C26 C27 -10.4(7)
Mo1 C25 C26 C27 -122.0(5)
C24 C25 C26 Mo1 111.6(4)
C1 Mo1 C26 C25 9.6(3)
C3 Mo1 C26 C25 143.9(3)
C4 Mo1 C26 C25 -153.9(3)
C5 Mo1 C26 C25 -143.5(3)
C2 Mo1 C26 C25 155.8(3)
C6 Mo1 C26 C25 -171.1(3)
P1 Mo1 C26 C25 -71.0(3)
Cl1 Mo1 C26 C25 83.9(3)
C1 Mo1 C26 C27 128.1(4)
C3 Mo1 C26 C27 -97.5(5)
C4 Mo1 C26 C27 -35.3(7)
C25 Mo1 C26 C27 118.5(6)
C5 Mo1 C26 C27 -25.0(5)
C2 Mo1 C26 C27 -85.7(5)
C6 Mo1 C26 C27 -52.6(5)
P1 Mo1 C26 C27 47.5(4)
Cl1 Mo1 C26 C27 -157.5(5)
